data_7061696
loop_
_publ_author_name
'Vatsa, Aditi'
'Padhi, Sumanta Kumar'

_publ_section_title
;
 Formic acid dehydrogenation by [Ru(\h6-benzene)(L)Cl] catalysts: L =
 2-methylquinolin-8-olate and quinolin-8-olate
;
_journal_issue 32
_journal_name_full 'New Journal of Chemistry'
_journal_page_first 15723
_journal_page_last 15731
_journal_paper_doi 10.1039/D2NJ03121C
_journal_volume 46
_journal_year 2022
_chemical_formula_moiety '2(C16 H14 Cl N O Ru)'
_chemical_formula_sum 'C32 H28 Cl2 N2 O2 Ru2'
_chemical_formula_weight 745.63
_space_group_crystal_system triclinic
_space_group_IT_number 2
_space_group_name_Hall '-P 1'
_space_group_name_H-M_alt 'P -1'
_symmetry_Int_Tables_number 2
_atom_sites_solution_primary iterative
_audit_block_doi 10.5517/ccdc.csd.cc28xgzn
_audit_creation_date 2021-09-28
_audit_creation_method
;
Olex2 1.2
(compiled 2018.05.29 svn.r3508 for OlexSys, GUI svn.r5506)
;
_audit_update_record
;
2021-09-28 deposited with the CCDC.	2022-07-26 downloaded from the CCDC.
;
_cell_angle_alpha 91.151(7)
_cell_angle_beta 91.017(7)
_cell_angle_gamma 98.196(7)
_cell_formula_units_Z 1
_cell_length_a 7.5620(7)
_cell_length_b 9.2366(8)
_cell_length_c 9.7047(8)
_cell_measurement_reflns_used 5381
_cell_measurement_temperature 293(2)
_cell_measurement_theta_max 29.1400
_cell_measurement_theta_min 2.6860
_cell_volume 670.64(10)
_computing_cell_refinement
;
'CrysAlisPro 1.171.39.29c (Rigaku OD, 2017)'
;
_computing_data_collection
;
'CrysAlisPro 1.171.39.29c (Rigaku OD, 2017)'
;
_computing_data_reduction
;
'CrysAlisPro 1.171.39.29c (Rigaku OD, 2017)'
;
_computing_molecular_graphics 'Olex2 (Dolomanov et al., 2009)'
_computing_publication_material 'Olex2 (Dolomanov et al., 2009)'
_computing_structure_refinement 'olex2.refine (Bourhis et al., 2015)'
_computing_structure_solution 'olex2.solve (Bourhis et al., 2015)'
_diffrn_ambient_temperature 293.15
_diffrn_detector 'CCD plate'
_diffrn_detector_area_resol_mean 16.0606
_diffrn_detector_type EosS2
_diffrn_measured_fraction_theta_full 0.9902
_diffrn_measured_fraction_theta_max 0.9902
_diffrn_measurement_details
;
List of Runs (angles in degrees, time in seconds):

  # Type    Start    End  Width  t~exp~   \w     \q     \k     \f   Frames
#--------------------------------------------------------------------------
  1  \w     -1.00  67.00   1.00   15.91    --   13.76  57.00   0.00   68
  2  \w    -52.00  18.00   1.00   15.91    --   13.76 -57.00 -60.00   70
  3  \w    -79.00  -1.00   1.00   15.91    --  -15.95 -57.00 150.00   78
  4  \w    -41.00  51.00   1.00   15.91    --  -15.95  77.00-180.00   92
  5  \w    -84.00  -3.00   1.00   15.91    --  -15.95 -19.00-150.00   81
  6  \w    -80.00   7.00   1.00   15.91    --  -15.95 -77.00  60.00   87
  7  \w    -71.00 -21.00   1.00   15.91    --  -15.95 129.00-147.41   50
  8  \w    -79.00 -37.00   1.00   15.91    --  -15.95-178.00 -90.00   42
  9  \w    -67.00 -37.00   1.00   15.91    --  -15.95 123.00 -62.15   30
 10  \w    -76.00 -22.00   1.00   15.91    --  -15.95 137.00  37.29   54
;
_diffrn_measurement_device 'four-circle diffractometer'
_diffrn_measurement_device_type 'SuperNova, Single source at offset/far, EosS2'
_diffrn_measurement_method \w-scans
_diffrn_measurement_specimen_support 'Mitegen 50um'
_diffrn_orient_matrix_type 'CrysAlisPro convention (1999,Acta A55,543-557)'
_diffrn_orient_matrix_UB_11 0.0457895000
_diffrn_orient_matrix_UB_12 0.0538743000
_diffrn_orient_matrix_UB_13 0.0459807000
_diffrn_orient_matrix_UB_21 -0.0692544000
_diffrn_orient_matrix_UB_22 -0.0150828000
_diffrn_orient_matrix_UB_23 0.0482140000
_diffrn_orient_matrix_UB_31 0.0457349000
_diffrn_orient_matrix_UB_32 -0.0537827000
_diffrn_orient_matrix_UB_33 0.0301261000
_diffrn_radiation_collimation 0.3
_diffrn_radiation_monochromator mirror
_diffrn_radiation_probe x-ray
_diffrn_radiation_type 'Mo K\a'
_diffrn_radiation_wavelength 0.71073
_diffrn_reflns_av_R_equivalents 0.0671
_diffrn_reflns_av_unetI/netI 0.0690
_diffrn_reflns_limit_h_max 10
_diffrn_reflns_limit_h_min -10
_diffrn_reflns_limit_k_max 12
_diffrn_reflns_limit_k_min -12
_diffrn_reflns_limit_l_max 13
_diffrn_reflns_limit_l_min -12
_diffrn_reflns_number 10363
_diffrn_reflns_theta_full 24.9971
_diffrn_reflns_theta_max 25.00
_diffrn_reflns_theta_min 2.10
_diffrn_source 'micro-focus sealed X-ray tube'
_diffrn_source_current 24.0
_diffrn_source_power 1.2
_diffrn_source_target Mo
_diffrn_source_type 'SuperNova (Mo) X-ray Source'
_diffrn_source_voltage 50.0
_exptl_absorpt_coefficient_mu 1.361
_exptl_absorpt_correction_T_max 0.741
_exptl_absorpt_correction_T_min 0.691
_exptl_absorpt_correction_type multi-scan
_exptl_absorpt_process_details
;
CrysAlisPro 1.171.39.29c (Rigaku Oxford Diffraction, 2017)
Empirical absorption correction using spherical harmonics,
 implemented in SCALE3 ABSPACK scaling algorithm.
;
_exptl_crystal_colour Orange
_exptl_crystal_density_diffrn 1.8461
_exptl_crystal_description block
_exptl_crystal_F_000 369.9242
_exptl_crystal_size_max 0.28
_exptl_crystal_size_mid 0.26
_exptl_crystal_size_min 0.22
_refine_diff_density_max 0.7957
_refine_diff_density_min -0.6459
_refine_diff_density_rms 0.1354
_refine_ls_d_res_high 0.8410
_refine_ls_d_res_low 9.7006
_refine_ls_goodness_of_fit_ref 0.9893
_refine_ls_hydrogen_treatment constr
_refine_ls_matrix_type full
_refine_ls_number_constraints 26
_refine_ls_number_parameters 182
_refine_ls_number_reflns 2331
_refine_ls_number_restraints 0
_refine_ls_restrained_S_all 0.9893
_refine_ls_R_factor_all 0.0404
_refine_ls_R_factor_gt 0.0331
_refine_ls_shift/su_max 0.0000
_refine_ls_shift/su_mean 0.0000
_refine_ls_structure_factor_coef Fsqd
_refine_ls_weighting_details 'w=1/[\s^2^(Fo^2^)+(0.0330P)^2^] where P=(Fo^2^+2Fc^2^)/3'
_refine_ls_weighting_scheme calc
_refine_ls_wR_factor_gt 0.0661
_refine_ls_wR_factor_ref 0.0680
_reflns_Friedel_coverage 0.0
_reflns_limit_h_max 8
_reflns_limit_h_min -8
_reflns_limit_k_max 10
_reflns_limit_k_min -10
_reflns_limit_l_max 11
_reflns_limit_l_min 0
_reflns_number_gt 2064
_reflns_number_total 2331
_reflns_threshold_expression I>=2u(I)
_cod_data_source_file d2nj03121c2.cif
_cod_data_source_block R2M8HQ
_cod_depositor_comments 'Adding full bibliography for 7061695--7061696.cif.'
_cod_database_code 7061696
_chemical_oxdiff_formula 'C33 H30 N3 O3 Br1 '
_reflns_odcompleteness_completeness 100.00
_reflns_odcompleteness_iscentric 1
_reflns_odcompleteness_theta 26.32
_olex2_refinement_description
;
1. Fixed Uiso
 At 1.2 times of:
  All C(H) groups
 At 1.5 times of:
  All C(H,H,H) groups
2.a Aromatic/amide H refined with riding coordinates:
 C16(H16), C11(H11), C12(H12), C5(H5), C7(H7), C13(H13), C3(H3), C14(H14),
 C15(H15), C2(H2), C6(H6)
2.b Idealised Me refined as rotating group:
 C10(H10a,H10b,H10c)
;
_olex2_submission_special_instructions 'No special instructions were received'
_oxdiff_exptl_absorpt_empirical_details
;
Empirical correction (ABSPACK) includes:
- Absorption correction using spherical harmonics
- Frame scaling
;
_oxdiff_exptl_absorpt_empirical_full_max 2.602
_oxdiff_exptl_absorpt_empirical_full_min 0.560

loop_
_space_group_symop_id
_space_group_symop_operation_xyz
1 x,y,z
2 -x,-y,-z

loop_
_atom_site_label
_atom_site_type_symbol
_atom_site_fract_x
_atom_site_fract_y
_atom_site_fract_z
_atom_site_U_iso_or_equiv
_atom_site_adp_type
_atom_site_occupancy
_atom_site_refinement_flags_posn
Ru1 Ru 0.27714(3) 0.25140(3) 0.34541(3) 0.02248(11) Uani 1.000000 .
N1 N 0.2725(3) 0.3583(3) 0.1518(3) 0.0224(6) Uani 1.000000 .
O1 O 0.1863(3) 0.4414(3) 0.4056(2) 0.0329(6) Uani 1.000000 .
C16 C 0.3992(4) 0.0475(4) 0.3360(4) 0.0331(9) Uani 1.000000 .
H16 H 0.3853(4) -0.0316(4) 0.2739(4) 0.0398(11) Uiso 1.000000 R
C11 C 0.2900(5) 0.0473(4) 0.4519(4) 0.0328(9) Uani 1.000000 .
H11 H 0.2005(5) -0.0311(4) 0.4647(4) 0.0393(11) Uiso 1.000000 R
C12 C 0.3146(5) 0.1639(4) 0.5485(4) 0.0333(9) Uani 1.000000 .
H12 H 0.2431(5) 0.1623(4) 0.6256(4) 0.0400(11) Uiso 1.000000 R
C5 C 0.1435(4) 0.7263(4) 0.0859(4) 0.0357(10) Uani 1.000000 .
H5 H 0.1362(4) 0.7916(4) 0.0150(4) 0.0429(12) Uiso 1.000000 R
C7 C 0.1049(4) 0.6650(4) 0.3257(4) 0.0334(9) Uani 1.000000 .
H7 H 0.0683(4) 0.6905(4) 0.4127(4) 0.0401(11) Uiso 1.000000 R
C8 C 0.1696(4) 0.5322(4) 0.3051(4) 0.0261(8) Uani 1.000000 .
C13 C 0.4498(5) 0.2844(4) 0.5275(4) 0.0353(9) Uani 1.000000 .
H13 H 0.4657(5) 0.3624(4) 0.5908(4) 0.0423(11) Uiso 1.000000 R
C3 C 0.2472(5) 0.5415(4) -0.0724(4) 0.0375(10) Uani 1.000000 .
H3 H 0.2422(5) 0.6008(4) -0.1483(4) 0.0450(11) Uiso 1.000000 R
C14 C 0.5593(4) 0.2871(4) 0.4125(4) 0.0334(9) Uani 1.000000 .
H14 H 0.6498(4) 0.3649(4) 0.4001(4) 0.0401(11) Uiso 1.000000 R
C1 C 0.3050(4) 0.3133(4) 0.0261(4) 0.0311(9) Uani 1.000000 .
C4 C 0.2051(4) 0.5918(4) 0.0593(4) 0.0303(9) Uani 1.000000 .
C9 C 0.2189(4) 0.4963(4) 0.1699(4) 0.0238(8) Uani 1.000000 .
C15 C 0.5297(4) 0.1694(4) 0.3155(4) 0.0328(9) Uani 1.000000 .
H15 H 0.5980(4) 0.1726(4) 0.2366(4) 0.0394(11) Uiso 1.000000 R
C2 C 0.2951(5) 0.4059(4) -0.0882(4) 0.0377(10) Uani 1.000000 .
H2 H 0.3219(5) 0.3730(4) -0.1755(4) 0.0453(11) Uiso 1.000000 R
C10 C 0.3407(5) 0.1596(4) 0.0002(4) 0.0439(10) Uani 1.000000 .
H10a H 0.4673(5) 0.1575(6) 0.002(3) 0.0658(16) Uiso 1.000000 GR
H10b H 0.286(3) 0.0975(7) 0.0701(16) 0.0658(16) Uiso 1.000000 GR
H10c H 0.292(3) 0.1255(11) -0.0886(12) 0.0658(16) Uiso 1.000000 GR
C6 C 0.0947(4) 0.7607(4) 0.2156(4) 0.0370(10) Uani 1.000000 .
H6 H 0.0536(4) 0.8496(4) 0.2319(4) 0.0444(12) Uiso 1.000000 R
Cl1 Cl -0.02894(10) 0.15685(10) 0.28228(10) 0.0379(2) Uani 1.000000 .

loop_
_atom_site_aniso_label
_atom_site_aniso_U_11
_atom_site_aniso_U_22
_atom_site_aniso_U_33
_atom_site_aniso_U_12
_atom_site_aniso_U_13
_atom_site_aniso_U_23
Ru1 0.02148(16) 0.02639(18) 0.02041(18) 0.00511(11) 0.00373(11) 0.00611(13)
N1 0.0191(13) 0.0281(16) 0.0196(16) 0.0006(11) 0.0030(12) 0.0038(13)
O1 0.0482(15) 0.0330(14) 0.0206(14) 0.0160(11) 0.0063(12) 0.0042(12)
C16 0.0328(19) 0.026(2) 0.043(3) 0.0127(15) -0.0045(18) 0.0040(18)
C11 0.0332(19) 0.031(2) 0.035(2) 0.0060(15) -0.0026(18) 0.0176(19)
C12 0.0346(19) 0.048(2) 0.020(2) 0.0134(17) 0.0015(17) 0.0140(19)
C5 0.0323(19) 0.032(2) 0.042(3) -0.0004(16) -0.0047(19) 0.018(2)
C7 0.0343(19) 0.033(2) 0.033(2) 0.0062(15) -0.0030(17) -0.0027(19)
C8 0.0250(17) 0.0269(19) 0.025(2) 0.0007(14) -0.0044(15) 0.0026(17)
C13 0.035(2) 0.044(2) 0.027(2) 0.0083(17) -0.0115(18) -0.0018(19)
C3 0.036(2) 0.046(2) 0.028(2) -0.0062(17) 0.0033(18) 0.016(2)
C14 0.0214(17) 0.037(2) 0.040(3) -0.0007(15) -0.0068(17) 0.008(2)
C1 0.0237(17) 0.042(2) 0.027(2) -0.0006(15) 0.0069(16) 0.0011(19)
C4 0.0245(17) 0.033(2) 0.031(2) -0.0071(15) -0.0021(16) 0.0116(18)
C9 0.0188(15) 0.0270(19) 0.024(2) -0.0022(13) 0.0011(15) 0.0048(16)
C15 0.0218(17) 0.041(2) 0.038(2) 0.0122(15) 0.0056(16) 0.0093(19)
C2 0.037(2) 0.057(3) 0.015(2) -0.0069(18) 0.0074(17) 0.004(2)
C10 0.052(2) 0.049(3) 0.032(3) 0.011(2) 0.003(2) -0.009(2)
C6 0.0302(19) 0.026(2) 0.054(3) 0.0027(15) -0.0063(19) 0.007(2)
Cl1 0.0209(4) 0.0486(6) 0.0440(6) 0.0022(4) 0.0023(4) 0.0171(5)

loop_
_atom_type_symbol
_atom_type_scat_dispersion_real
_atom_type_scat_dispersion_imag
_atom_type_scat_Cromer_Mann_a1
_atom_type_scat_Cromer_Mann_a2
_atom_type_scat_Cromer_Mann_a3
_atom_type_scat_Cromer_Mann_a4
_atom_type_scat_Cromer_Mann_b1
_atom_type_scat_Cromer_Mann_b2
_atom_type_scat_Cromer_Mann_b3
_atom_type_scat_Cromer_Mann_b4
_atom_type_scat_Cromer_Mann_c
_atom_type_scat_source
_atom_type_scat_dispersion_source
Ru -1.23940 0.83517 19.26740 12.91820 4.86337 1.56756 0.80852 8.43467 24.79970 94.29280 5.37873983383 'International Tables Volume C Table 6.1.1.4 (pp. 500-502)' 'Henke, Gullikson and Davis, At. Data and Nucl. Data Tables, 1993, 54, 2'
C 0.00347 0.00161 2.31000 1.02000 1.58860 0.86500 20.84390 10.20750 0.56870 51.65120 0.215599998832 'International Tables Volume C Table 6.1.1.4 (pp. 500-502)' 'Henke, Gullikson and Davis, At. Data and Nucl. Data Tables, 1993, 54, 2'
Cl 0.14873 0.16029 11.46040 7.19640 6.25560 1.64550 0.01040 1.16620 18.51940 47.77840 -9.55739974976 'International Tables Volume C Table 6.1.1.4 (pp. 500-502)' 'Henke, Gullikson and Davis, At. Data and Nucl. Data Tables, 1993, 54, 2'
H 0.00000 0.00000 0.49300 0.32291 0.14019 0.04081 10.51090 26.12570 3.14236 57.79970 0.0030380000826 'International Tables Volume C Table 6.1.1.4 (pp. 500-502)' 'Henke, Gullikson and Davis, At. Data and Nucl. Data Tables, 1993, 54, 2'
O 0.01158 0.00611 3.04850 2.28680 1.54630 0.86700 13.27710 5.70110 0.32390 32.90890 0.250800013542 'International Tables Volume C Table 6.1.1.4 (pp. 500-502)' 'Henke, Gullikson and Davis, At. Data and Nucl. Data Tables, 1993, 54, 2'
N 0.00653 0.00323 12.21260 3.13220 2.01250 1.16630 0.00570 9.89330 28.99750 0.58260 -11.5290002823 'International Tables Volume C Table 6.1.1.4 (pp. 500-502)' 'Henke, Gullikson and Davis, At. Data and Nucl. Data Tables, 1993, 54, 2'

loop_
_geom_angle_atom_site_label_1
_geom_angle_atom_site_label_2
_geom_angle_atom_site_label_3
_geom_angle
_geom_angle_site_symmetry_1
_geom_angle_site_symmetry_3
_geom_angle_publ_flag
O1 Ru1 N1 79.54(10) . . ?
C16 Ru1 N1 113.60(13) . . ?
C16 Ru1 O1 165.34(12) . . ?
C11 Ru1 N1 146.99(13) . . ?
C11 Ru1 O1 131.80(13) . . ?
C11 Ru1 C16 37.35(14) . . ?
C12 Ru1 N1 172.15(11) . . ?
C12 Ru1 O1 98.39(12) . . ?
C12 Ru1 C16 67.70(14) . . ?
C12 Ru1 C11 37.59(13) . . ?
C13 Ru1 N1 133.98(12) . . ?
C13 Ru1 O1 85.92(12) . . ?
C13 Ru1 C16 80.17(14) . . ?
C13 Ru1 C11 68.17(14) . . ?
C13 Ru1 C12 38.17(13) . . ?
C14 Ru1 N1 104.78(12) . . ?
C14 Ru1 O1 103.45(12) . . ?
C14 Ru1 C16 67.82(13) . . ?
C14 Ru1 C11 80.33(13) . . ?
C14 Ru1 C12 68.20(14) . . ?
C14 Ru1 C13 37.40(14) . . ?
C15 Ru1 N1 96.20(12) . . ?
C15 Ru1 O1 138.99(12) . . ?
C15 Ru1 C16 37.39(12) . . ?
C15 Ru1 C11 67.59(13) . . ?
C15 Ru1 C12 80.34(14) . . ?
C15 Ru1 C13 67.78(14) . . ?
C15 Ru1 C14 37.75(13) . . ?
Cl1 Ru1 N1 83.42(7) . . ?
Cl1 Ru1 O1 87.21(7) . . ?
Cl1 Ru1 C16 100.34(9) . . ?
Cl1 Ru1 C11 87.65(9) . . ?
Cl1 Ru1 C12 104.10(10) . . ?
Cl1 Ru1 C13 139.47(11) . . ?
Cl1 Ru1 C14 167.46(9) . . ?
Cl1 Ru1 C15 133.19(10) . . ?
C1 N1 Ru1 130.9(2) . . ?
C9 N1 Ru1 110.3(2) . . ?
C9 N1 C1 118.8(3) . . ?
C8 O1 Ru1 114.5(2) . . ?
C11 C16 Ru1 70.09(19) . . ?
C15 C16 Ru1 69.81(18) . . ?
C15 C16 C11 118.8(4) . . ?
C16 C11 Ru1 72.56(19) . . ?
C12 C11 Ru1 70.9(2) . . ?
C12 C11 C16 120.8(3) . . ?
C11 C12 Ru1 71.5(2) . . ?
C13 C12 Ru1 70.71(19) . . ?
C13 C12 C11 119.4(3) . . ?
C6 C5 C4 120.0(3) . . ?
C6 C7 C8 120.5(4) . . ?
C7 C8 O1 122.7(3) . . ?
C9 C8 O1 119.7(3) . . ?
C9 C8 C7 117.7(3) . . ?
C12 C13 Ru1 71.12(19) . . ?
C14 C13 Ru1 72.4(2) . . ?
C14 C13 C12 120.7(3) . . ?
C2 C3 C4 119.7(4) . . ?
C13 C14 Ru1 70.21(19) . . ?
C15 C14 Ru1 70.27(18) . . ?
C15 C14 C13 118.8(3) . . ?
C2 C1 N1 120.8(3) . . ?
C10 C1 N1 120.4(3) . . ?
C10 C1 C2 118.7(4) . . ?
C3 C4 C5 124.4(3) . . ?
C9 C4 C5 118.7(4) . . ?
C9 C4 C3 116.8(3) . . ?
C8 C9 N1 115.9(3) . . ?
C4 C9 N1 122.5(3) . . ?
C4 C9 C8 121.5(3) . . ?
C16 C15 Ru1 72.80(18) . . ?
C14 C15 Ru1 71.98(18) . . ?
C14 C15 C16 121.4(4) . . ?
C1 C2 C3 121.3(4) . . ?
C7 C6 C5 121.6(3) . . ?

loop_
_geom_bond_atom_site_label_1
_geom_bond_atom_site_label_2
_geom_bond_distance
_geom_bond_site_symmetry_2
_geom_bond_publ_flag
Ru1 N1 2.142(3) . ?
Ru1 O1 2.051(2) . ?
Ru1 C16 2.214(3) . ?
Ru1 C11 2.182(3) . ?
Ru1 C12 2.174(3) . ?
Ru1 C13 2.169(3) . ?
Ru1 C14 2.197(3) . ?
Ru1 C15 2.175(3) . ?
Ru1 Cl1 2.4180(9) . ?
N1 C1 1.320(4) . ?
N1 C9 1.400(4) . ?
O1 C8 1.315(4) . ?
C16 C11 1.408(5) . ?
C16 C15 1.407(5) . ?
C11 C12 1.403(5) . ?
C12 C13 1.420(5) . ?
C5 C4 1.408(5) . ?
C5 C6 1.362(5) . ?
C7 C8 1.396(5) . ?
C7 C6 1.408(5) . ?
C8 C9 1.417(5) . ?
C13 C14 1.400(5) . ?
C3 C4 1.408(5) . ?
C3 C2 1.359(5) . ?
C14 C15 1.414(5) . ?
C1 C2 1.421(5) . ?
C1 C10 1.499(5) . ?
C4 C9 1.415(5) . ?
